data_7700194
loop_
_publ_author_name
'Sim\~oes, Tatiana R G'
'Marinho, Maria Vanda'
'Pas\'an, Jorge'
'Stumpf, Humberto O.'
'Moliner, Nicol\'as'
'Lloret, Francesc'
'Julve, Miguel'

_publ_section_title
;
 On the magneto-structural role of the coordinating anion in
 oxamato-bridged copper(ii) derivatives.
;
_journal_issue 27
_journal_name_full 'Dalton transactions (Cambridge, England : 2003)'
_journal_page_first 10260
_journal_page_last 10274
_journal_paper_doi 10.1039/c9dt01277j
_journal_volume 48
_journal_year 2019
_chemical_formula_moiety 'C38 H28 Br2 Cu3 N6 O6'
_chemical_formula_sum 'C38 H28 Br2 Cu3 N6 O6'
_chemical_formula_weight 1015.10
_space_group_crystal_system triclinic
_space_group_IT_number 2
_space_group_name_Hall '-P 1'
_space_group_name_H-M_alt 'P -1'
_symmetry_space_group_name_Hall '-P 1'
_symmetry_space_group_name_H-M 'P -1'
_atom_sites_solution_hydrogens geom
_audit_creation_date 2019-05-17
_audit_creation_method
;
Olex2 1.2
(compiled 2018.05.29 svn.r3510 for OlexSys, GUI svn.r5506)
;
_audit_update_record
;
2019-05-22 deposited with the CCDC.    2019-06-05 downloaded from the CCDC.
;
_cell_angle_alpha 80.961(6)
_cell_angle_beta 75.904(5)
_cell_angle_gamma 70.354(7)
_cell_formula_units_Z 2
_cell_length_a 10.5542(7)
_cell_length_b 12.6440(12)
_cell_length_c 18.2708(10)
_cell_measurement_reflns_used 6719
_cell_measurement_temperature 150.0(1)
_cell_measurement_theta_max 73.7470
_cell_measurement_theta_min 3.6930
_cell_volume 2219.5(3)
_computing_cell_refinement
;
CrysAlisPro, Agilent Technologies,
Version 1.171.36.32 (release 02-08-2013 CrysAlis171 .NET)
(compiled Aug  2 2013,16:46:58)
;
_computing_data_collection
;
CrysAlisPro, Agilent Technologies,
Version 1.171.36.32 (release 02-08-2013 CrysAlis171 .NET)
(compiled Aug  2 2013,16:46:58)
;
_computing_data_reduction
;
CrysAlisPro, Agilent Technologies,
Version 1.171.36.32 (release 02-08-2013 CrysAlis171 .NET)
(compiled Aug  2 2013,16:46:58)
;
_computing_molecular_graphics 'Olex2 (Dolomanov et al., 2009)'
_computing_publication_material 'Olex2 (Dolomanov et al., 2009)'
_computing_structure_refinement 'ShelXL (Sheldrick, 2015)'
_computing_structure_solution 'SHELXS-2013 (Sheldrick, 2013)'
_diffrn_ambient_temperature 150.00(10)
_diffrn_detector_area_resol_mean 5.2977
_diffrn_measured_fraction_theta_full 0.997
_diffrn_measured_fraction_theta_max 0.997
_diffrn_measurement_device_type 'SuperNova, Dual, Cu at zero, Atlas'
_diffrn_measurement_method '\w scans'
_diffrn_radiation_monochromator mirror
_diffrn_radiation_source 'SuperNova (Cu) X-ray Source'
_diffrn_radiation_type 'Cu K\a'
_diffrn_radiation_wavelength 1.5418
_diffrn_reflns_av_R_equivalents 0.0262
_diffrn_reflns_av_unetI/netI 0.0347
_diffrn_reflns_Laue_measured_fraction_full 0.997
_diffrn_reflns_Laue_measured_fraction_max 0.997
_diffrn_reflns_limit_h_max 12
_diffrn_reflns_limit_h_min -12
_diffrn_reflns_limit_k_max 15
_diffrn_reflns_limit_k_min -15
_diffrn_reflns_limit_l_max 21
_diffrn_reflns_limit_l_min -18
_diffrn_reflns_number 15616
_diffrn_reflns_point_group_measured_fraction_full 0.997
_diffrn_reflns_point_group_measured_fraction_max 0.997
_diffrn_reflns_theta_full 67.403
_diffrn_reflns_theta_max 67.403
_diffrn_reflns_theta_min 2.502
_exptl_absorpt_coefficient_mu 4.173
_exptl_absorpt_correction_T_max 1.000
_exptl_absorpt_correction_T_min 0.652
_exptl_absorpt_correction_type gaussian
_exptl_absorpt_process_details
;
CrysAlisPro, Agilent Technologies,
Version 1.171.36.32 (release 02-08-2013 CrysAlis171 .NET)
(compiled Aug  2 2013,16:46:58)
Numerical absorption correction based on gaussian integration over
            a multifaceted crystal model
;
_exptl_crystal_colour green
_exptl_crystal_density_diffrn 1.519
_exptl_crystal_description needle
_exptl_crystal_F_000 1006
_exptl_crystal_size_max 0.3261
_exptl_crystal_size_mid 0.0556
_exptl_crystal_size_min 0.0302
_refine_diff_density_max 0.538
_refine_diff_density_min -0.452
_refine_diff_density_rms 0.089
_refine_ls_extinction_method none
_refine_ls_goodness_of_fit_ref 0.999
_refine_ls_hydrogen_treatment constr
_refine_ls_matrix_type full
_refine_ls_number_parameters 500
_refine_ls_number_reflns 7972
_refine_ls_number_restraints 0
_refine_ls_restrained_S_all 0.999
_refine_ls_R_factor_all 0.0388
_refine_ls_R_factor_gt 0.0330
_refine_ls_shift/su_max 0.002
_refine_ls_shift/su_mean 0.000
_refine_ls_structure_factor_coef Fsqd
_refine_ls_weighting_details 'w=1/[\s^2^(Fo^2^)+(0.0627P)^2^+1.2000P] where P=(Fo^2^+2Fc^2^)/3'
_refine_ls_weighting_scheme calc
_refine_ls_wR_factor_gt 0.0981
_refine_ls_wR_factor_ref 0.1029
_reflns_Friedel_coverage 0.000
_reflns_number_gt 6889
_reflns_number_total 7972
_reflns_threshold_expression 'I > 2\s(I)'
_cod_data_source_file c9dt01277j2.cif
_cod_data_source_block compound_3
_cod_depositor_comments 'Adding full bibliography for 7700191--7700194.cif.'
_cod_database_code 7700194
_shelx_shelxl_version_number 2018/3
_shelx_space_group_comment
;
The symmetry employed for this shelxl refinement is uniquely defined
by the following loop, which should always be used as a source of
symmetry information in preference to the above space-group names.
They are only intended as comments.
;
_olex2_refinement_description
;
1. Fixed Uiso
 At 1.2 times of:
  All C(H) groups
 At 1.5 times of:
  All C(H,H,H) groups
2.a Aromatic/amide H refined with riding coordinates:
 C6(H6), C7(H7), C8(H8), C9(H9), C12(H12), C13(H13), C15(H15), C16(H16),
 C18(H18), C19(H19), C26(H26), C27(H27), C29(H29), C30(H30), C32(H32), C33(H33)
2.b Idealised Me refined as rotating group:
 C23(H23A,H23B,H23C), C24(H24A,H24B,H24C), C37(H37A,H37B,H37C), C38(H38A,H38B,
 H38C)
;
_olex2_submission_special_instructions 'No special instructions were received'

loop_
_space_group_symop_operation_xyz
'x, y, z'
'-x, -y, -z'

loop_
_atom_site_label
_atom_site_type_symbol
_atom_site_fract_x
_atom_site_fract_y
_atom_site_fract_z
_atom_site_U_iso_or_equiv
_atom_site_adp_type
_atom_site_occupancy
_atom_site_site_symmetry_order
_atom_site_calc_flag
_atom_site_refinement_flags_posn
C1 C 0.9083(3) 0.1327(3) 0.99023(16) 0.0254(6) Uani 1 1 d .
C2 C 0.7609(3) 0.1289(3) 1.02165(16) 0.0258(6) Uani 1 1 d .
C3 C 0.6240(3) 0.2246(2) 0.76882(15) 0.0225(6) Uani 1 1 d .
C4 C 0.7614(3) 0.2391(2) 0.72418(15) 0.0237(6) Uani 1 1 d .
C5 C 0.5568(3) 0.1509(2) 0.97113(16) 0.0250(6) Uani 1 1 d .
C6 C 0.4654(3) 0.1247(3) 1.03457(16) 0.0287(6) Uani 1 1 d .
H6 H 0.491221 0.103591 1.081225 0.034 Uiso 1 1 calc R
C7 C 0.3351(3) 0.1305(3) 1.02745(17) 0.0307(6) Uani 1 1 d .
H7 H 0.273323 0.113567 1.069766 0.037 Uiso 1 1 calc R
C8 C 0.2959(3) 0.1613(3) 0.95807(18) 0.0310(7) Uani 1 1 d .
H8 H 0.208428 0.164324 0.954360 0.037 Uiso 1 1 calc R
C9 C 0.3855(3) 0.1875(3) 0.89425(16) 0.0264(6) Uani 1 1 d .
H9 H 0.358735 0.207630 0.847815 0.032 Uiso 1 1 calc R
C10 C 0.5162(3) 0.1833(2) 0.90035(15) 0.0240(6) Uani 1 1 d .
C11 C 0.6758(3) -0.0565(3) 0.66912(17) 0.0291(6) Uani 1 1 d .
C12 C 0.7345(3) -0.1699(3) 0.6496(2) 0.0348(7) Uani 1 1 d .
H12 H 0.720585 -0.228425 0.685002 0.042 Uiso 1 1 calc R
C13 C 0.8116(3) -0.1927(3) 0.5784(2) 0.0379(7) Uani 1 1 d .
H13 H 0.849815 -0.266723 0.565340 0.046 Uiso 1 1 calc R
C14 C 0.8327(3) -0.1039(3) 0.52520(18) 0.0299(6) Uani 1 1 d .
C15 C 0.9196(3) -0.1215(3) 0.45188(19) 0.0375(8) Uani 1 1 d .
H15 H 0.959800 -0.194318 0.436674 0.045 Uiso 1 1 calc R
C16 C 0.9440(3) -0.0345(3) 0.40456(18) 0.0352(7) Uani 1 1 d .
H16 H 1.001938 -0.048229 0.357419 0.042 Uiso 1 1 calc R
C17 C 0.8828(3) 0.0779(3) 0.42540(16) 0.0297(7) Uani 1 1 d .
C18 C 0.9071(3) 0.1722(3) 0.37922(16) 0.0348(7) Uani 1 1 d .
H18 H 0.965064 0.162584 0.331790 0.042 Uiso 1 1 calc R
C19 C 0.8462(3) 0.2773(3) 0.40361(16) 0.0325(7) Uani 1 1 d .
H19 H 0.862707 0.339229 0.372794 0.039 Uiso 1 1 calc R
C20 C 0.7583(3) 0.2928(3) 0.47538(16) 0.0284(6) Uani 1 1 d .
C21 C 0.7942(3) 0.0988(3) 0.49711(16) 0.0254(6) Uani 1 1 d .
C22 C 0.7718(3) 0.0047(3) 0.54863(16) 0.0264(6) Uani 1 1 d .
C23 C 0.5924(3) -0.0326(3) 0.74675(17) 0.0330(7) Uani 1 1 d .
H23A H 0.650298 -0.028486 0.778682 0.049 Uiso 1 1 calc GR
H23B H 0.552746 -0.091819 0.767204 0.049 Uiso 1 1 calc GR
H23C H 0.520412 0.037859 0.744319 0.049 Uiso 1 1 calc GR
C24 C 0.6909(3) 0.4068(3) 0.50367(18) 0.0339(7) Uani 1 1 d .
H24A H 0.593778 0.419181 0.520128 0.051 Uiso 1 1 calc GR
H24B H 0.706919 0.462850 0.463739 0.051 Uiso 1 1 calc GR
H24C H 0.728386 0.411838 0.545403 0.051 Uiso 1 1 calc GR
C25 C 0.7251(3) 0.0206(3) 1.28341(16) 0.0259(6) Uani 1 1 d .
C26 C 0.6362(3) 0.0272(3) 1.35520(17) 0.0291(6) Uani 1 1 d .
H26 H 0.624004 -0.038102 1.383006 0.035 Uiso 1 1 calc R
C27 C 0.5682(3) 0.1290(3) 1.38391(16) 0.0319(7) Uani 1 1 d .
H27 H 0.509752 0.133133 1.431281 0.038 Uiso 1 1 calc R
C28 C 0.5866(3) 0.2277(3) 1.34179(17) 0.0295(6) Uani 1 1 d .
C29 C 0.5174(3) 0.3384(3) 1.36743(18) 0.0363(7) Uani 1 1 d .
H29 H 0.454639 0.346844 1.413382 0.044 Uiso 1 1 calc R
C30 C 0.5417(4) 0.4300(3) 1.3263(2) 0.0404(8) Uani 1 1 d .
H30 H 0.494437 0.500854 1.343728 0.048 Uiso 1 1 calc R
C31 C 0.6398(3) 0.4197(3) 1.25582(18) 0.0343(7) Uani 1 1 d .
C32 C 0.6716(4) 0.5125(3) 1.2110(2) 0.0431(8) Uani 1 1 d .
H32 H 0.628043 0.584985 1.226475 0.052 Uiso 1 1 calc R
C33 C 0.7666(4) 0.4952(3) 1.1449(2) 0.0467(9) Uani 1 1 d .
H33 H 0.787552 0.556191 1.114999 0.056 Uiso 1 1 calc R
C34 C 0.8332(4) 0.3856(3) 1.1216(2) 0.0387(8) Uani 1 1 d .
C35 C 0.7083(3) 0.3135(3) 1.22845(17) 0.0276(6) Uani 1 1 d .
C36 C 0.6802(3) 0.2153(3) 1.27181(16) 0.0246(6) Uani 1 1 d .
C37 C 0.7972(3) -0.0896(3) 1.24983(18) 0.0321(7) Uani 1 1 d .
H37A H 0.788354 -0.081820 1.198038 0.048 Uiso 1 1 calc GR
H37B H 0.756932 -0.145356 1.277856 0.048 Uiso 1 1 calc GR
H37C H 0.892765 -0.112613 1.251988 0.048 Uiso 1 1 calc GR
C38 C 0.9411(5) 0.3656(3) 1.0500(2) 0.0572(11) Uani 1 1 d .
H38A H 1.007090 0.292424 1.055164 0.086 Uiso 1 1 calc GR
H38B H 0.986529 0.422092 1.040669 0.086 Uiso 1 1 calc GR
H38C H 0.898547 0.369513 1.008375 0.086 Uiso 1 1 calc GR
Br1 Br 0.39980(3) 0.27694(3) 0.58610(2) 0.03268(10) Uani 1 1 d .
Br2 Br 1.08054(3) 0.04537(3) 1.19457(2) 0.02877(9) Uani 1 1 d .
Cu1 Cu 0.78888(4) 0.19262(4) 0.87042(2) 0.02808(12) Uani 1 1 d .
Cu2 Cu 0.61989(4) 0.21481(4) 0.62358(2) 0.02432(11) Uani 1 1 d .
Cu3 Cu 0.87472(4) 0.11210(4) 1.14328(2) 0.02324(11) Uani 1 1 d .
N1 N 0.6932(2) 0.1461(2) 0.96813(13) 0.0264(5) Uani 1 1 d .
N2 N 0.6192(2) 0.2077(2) 0.84122(13) 0.0255(5) Uani 1 1 d .
N3 N 0.6942(2) 0.0287(2) 0.61957(13) 0.0250(5) Uani 1 1 d .
N4 N 0.7329(2) 0.2047(2) 0.51973(13) 0.0249(5) Uani 1 1 d .
N5 N 0.7467(2) 0.1130(2) 1.24405(13) 0.0232(5) Uani 1 1 d .
N6 N 0.8027(3) 0.2970(2) 1.16177(14) 0.0288(5) Uani 1 1 d .
O1 O 0.7253(2) 0.11096(19) 1.09288(11) 0.0277(4) Uani 1 1 d .
O2 O 0.9823(2) 0.11298(19) 1.03909(11) 0.0285(4) Uani 1 1 d .
O3 O 0.9475(2) 0.1550(2) 0.92088(11) 0.0304(5) Uani 1 1 d .
O4 O 0.5359(2) 0.22940(18) 0.73095(10) 0.0264(4) Uani 1 1 d .
O5 O 0.7748(2) 0.25070(18) 0.65384(11) 0.0276(4) Uani 1 1 d .
O6 O 0.8491(2) 0.23827(19) 0.76024(11) 0.0279(4) Uani 1 1 d .

loop_
_atom_site_aniso_label
_atom_site_aniso_U_11
_atom_site_aniso_U_22
_atom_site_aniso_U_33
_atom_site_aniso_U_23
_atom_site_aniso_U_13
_atom_site_aniso_U_12
C1 0.0219(14) 0.0335(16) 0.0166(13) -0.0017(11) -0.0014(11) -0.0049(12)
C2 0.0225(14) 0.0344(16) 0.0160(13) -0.0017(11) 0.0001(11) -0.0060(12)
C3 0.0182(13) 0.0286(14) 0.0157(13) -0.0019(10) -0.0009(10) -0.0027(11)
C4 0.0221(13) 0.0268(14) 0.0177(13) -0.0008(11) 0.0001(11) -0.0051(11)
C5 0.0214(13) 0.0299(15) 0.0197(13) -0.0018(11) 0.0004(11) -0.0063(11)
C6 0.0295(15) 0.0369(17) 0.0162(13) -0.0017(12) 0.0011(11) -0.0101(13)
C7 0.0246(14) 0.0404(17) 0.0220(14) -0.0045(12) 0.0060(11) -0.0102(13)
C8 0.0206(14) 0.0423(18) 0.0278(15) -0.0049(13) 0.0017(12) -0.0107(13)
C9 0.0230(14) 0.0348(16) 0.0186(13) -0.0040(11) -0.0030(11) -0.0055(12)
C10 0.0208(13) 0.0304(15) 0.0154(13) -0.0024(11) 0.0024(10) -0.0052(11)
C11 0.0223(14) 0.0388(17) 0.0269(15) 0.0033(13) -0.0103(12) -0.0093(12)
C12 0.0279(15) 0.0371(18) 0.0379(18) 0.0045(14) -0.0092(13) -0.0099(13)
C13 0.0270(16) 0.0357(18) 0.048(2) -0.0094(15) -0.0080(14) -0.0033(13)
C14 0.0205(14) 0.0361(17) 0.0300(16) -0.0029(13) -0.0092(12) -0.0018(12)
C15 0.0259(15) 0.0438(19) 0.0359(18) -0.0155(15) -0.0066(13) 0.0037(14)
C16 0.0209(14) 0.055(2) 0.0233(15) -0.0145(14) -0.0027(12) -0.0006(14)
C17 0.0194(13) 0.0513(19) 0.0159(13) -0.0060(13) -0.0051(11) -0.0052(13)
C18 0.0216(14) 0.065(2) 0.0138(13) -0.0025(14) -0.0022(11) -0.0103(14)
C19 0.0288(15) 0.051(2) 0.0160(14) 0.0029(13) -0.0034(12) -0.0132(14)
C20 0.0217(14) 0.0438(18) 0.0177(13) 0.0020(12) -0.0053(11) -0.0087(12)
C21 0.0174(13) 0.0374(16) 0.0185(13) -0.0037(12) -0.0063(11) -0.0022(12)
C22 0.0177(13) 0.0368(16) 0.0215(14) -0.0028(12) -0.0058(11) -0.0027(12)
C23 0.0289(15) 0.0436(18) 0.0254(15) 0.0054(13) -0.0058(12) -0.0136(14)
C24 0.0369(17) 0.0358(17) 0.0242(15) 0.0057(13) -0.0031(13) -0.0110(14)
C25 0.0233(14) 0.0382(17) 0.0174(13) -0.0005(12) -0.0056(11) -0.0109(12)
C26 0.0218(14) 0.0444(18) 0.0212(14) 0.0008(12) -0.0022(11) -0.0135(13)
C27 0.0233(14) 0.055(2) 0.0161(13) -0.0035(13) -0.0010(11) -0.0123(14)
C28 0.0202(14) 0.0460(18) 0.0195(14) -0.0059(12) -0.0049(11) -0.0044(13)
C29 0.0263(15) 0.050(2) 0.0220(15) -0.0121(14) 0.0010(12) 0.0013(14)
C30 0.0351(17) 0.045(2) 0.0321(17) -0.0122(15) -0.0026(14) 0.0005(15)
C31 0.0319(16) 0.0357(17) 0.0290(16) -0.0057(13) -0.0056(13) -0.0014(13)
C32 0.0431(19) 0.0322(18) 0.047(2) -0.0072(15) -0.0094(16) -0.0007(15)
C33 0.053(2) 0.0348(19) 0.046(2) 0.0015(16) -0.0041(17) -0.0112(16)
C34 0.0440(19) 0.0336(18) 0.0334(17) -0.0007(14) -0.0009(15) -0.0113(15)
C35 0.0231(14) 0.0329(16) 0.0223(14) -0.0019(12) -0.0064(11) -0.0017(12)
C36 0.0188(13) 0.0353(16) 0.0168(13) -0.0036(11) -0.0042(10) -0.0035(11)
C37 0.0313(16) 0.0322(16) 0.0287(15) -0.0004(12) 0.0016(12) -0.0110(13)
C38 0.074(3) 0.043(2) 0.044(2) -0.0014(17) 0.018(2) -0.025(2)
Br1 0.02498(16) 0.0436(2) 0.02469(16) 0.00610(13) -0.00623(12) -0.00770(13)
Br2 0.02177(16) 0.04287(19) 0.01769(15) -0.00142(12) -0.00177(11) -0.00701(13)
Cu1 0.0227(2) 0.0471(3) 0.0130(2) 0.00250(18) -0.00144(16) -0.01279(19)
Cu2 0.0215(2) 0.0347(2) 0.01243(19) -0.00104(16) -0.00047(15) -0.00571(17)
Cu3 0.0203(2) 0.0329(2) 0.01274(19) -0.00128(16) -0.00014(15) -0.00608(17)
N1 0.0217(12) 0.0385(14) 0.0162(11) -0.0001(10) -0.0007(9) -0.0090(10)
N2 0.0226(12) 0.0362(14) 0.0142(11) -0.0026(9) 0.0011(9) -0.0078(10)
N3 0.0204(11) 0.0331(13) 0.0195(11) -0.0012(10) -0.0053(9) -0.0054(10)
N4 0.0199(11) 0.0365(14) 0.0148(11) 0.0002(9) -0.0038(9) -0.0050(10)
N5 0.0183(11) 0.0337(13) 0.0150(11) -0.0021(9) -0.0029(9) -0.0050(10)
N6 0.0291(13) 0.0303(13) 0.0217(12) -0.0011(10) -0.0012(10) -0.0056(11)
O1 0.0245(10) 0.0427(12) 0.0127(9) 0.0006(8) -0.0021(8) -0.0088(9)
O2 0.0225(10) 0.0426(12) 0.0173(9) -0.0014(8) -0.0016(8) -0.0084(9)
O3 0.0241(10) 0.0513(13) 0.0156(9) -0.0004(9) -0.0003(8) -0.0151(9)
O4 0.0214(10) 0.0404(12) 0.0136(9) -0.0012(8) -0.0016(7) -0.0067(8)
O5 0.0258(10) 0.0401(12) 0.0149(9) -0.0020(8) -0.0002(8) -0.0105(9)
O6 0.0233(10) 0.0423(12) 0.0167(9) 0.0011(8) -0.0026(8) -0.0111(9)

loop_
_atom_type_symbol
_atom_type_description
_atom_type_scat_dispersion_real
_atom_type_scat_dispersion_imag
_atom_type_scat_source
C C 0.0181 0.0091 'International Tables Vol C Tables 4.2.6.8 and 6.1.1.4'
H H 0.0000 0.0000 'International Tables Vol C Tables 4.2.6.8 and 6.1.1.4'
Br Br -0.6763 1.2805 'International Tables Vol C Tables 4.2.6.8 and 6.1.1.4'
Cu Cu -1.9646 0.5888 'International Tables Vol C Tables 4.2.6.8 and 6.1.1.4'
N N 0.0311 0.0180 'International Tables Vol C Tables 4.2.6.8 and 6.1.1.4'
O O 0.0492 0.0322 'International Tables Vol C Tables 4.2.6.8 and 6.1.1.4'

loop_
_geom_angle_atom_site_label_1
_geom_angle_atom_site_label_2
_geom_angle_atom_site_label_3
_geom_angle
O2 C1 C2 115.3(2)
O3 C1 C2 120.2(2)
O3 C1 O2 124.5(3)
N1 C2 C1 111.6(2)
O1 C2 C1 117.2(2)
O1 C2 N1 131.2(3)
N2 C3 C4 112.3(2)
O4 C3 C4 117.1(2)
O4 C3 N2 130.6(3)
O5 C4 C3 115.5(2)
O5 C4 O6 125.9(3)
O6 C4 C3 118.6(2)
C6 C5 C10 119.9(3)
C6 C5 N1 126.4(3)
N1 C5 C10 113.7(2)
C5 C6 C7 119.2(3)
C8 C7 C6 120.8(3)
C9 C8 C7 120.8(3)
C8 C9 C10 119.3(3)
C9 C10 C5 120.0(3)
C9 C10 N2 126.4(3)
N2 C10 C5 113.6(2)
C12 C11 C23 119.5(3)
N3 C11 C12 121.2(3)
N3 C11 C23 119.3(3)
C13 C12 C11 119.9(3)
C12 C13 C14 119.8(3)
C13 C14 C15 123.0(3)
C22 C14 C13 116.9(3)
C22 C14 C15 120.0(3)
C16 C15 C14 121.0(3)
C15 C16 C17 121.1(3)
C18 C17 C16 123.8(3)
C18 C17 C21 116.7(3)
C21 C17 C16 119.5(3)
C19 C18 C17 120.4(3)
C18 C19 C20 120.3(3)
C19 C20 C24 121.4(3)
N4 C20 C19 120.3(3)
N4 C20 C24 118.3(3)
C17 C21 C22 119.1(3)
N4 C21 C17 121.9(3)
N4 C21 C22 119.0(3)
C14 C22 C21 119.2(3)
N3 C22 C14 123.9(3)
N3 C22 C21 116.9(3)
C26 C25 C37 121.1(3)
N5 C25 C26 120.5(3)
N5 C25 C37 118.4(3)
C27 C26 C25 120.2(3)
C26 C27 C28 119.9(3)
C27 C28 C29 123.4(3)
C36 C28 C27 117.2(3)
C36 C28 C29 119.3(3)
C30 C29 C28 121.2(3)
C29 C30 C31 120.8(3)
C32 C31 C30 123.3(3)
C35 C31 C30 119.7(3)
C35 C31 C32 117.0(3)
C33 C32 C31 119.5(3)
C32 C33 C34 120.4(4)
C33 C34 C38 120.6(3)
N6 C34 C33 121.4(3)
N6 C34 C38 118.0(3)
C31 C35 C36 119.5(3)
N6 C35 C31 123.2(3)
N6 C35 C36 117.3(3)
C28 C36 C35 119.3(3)
N5 C36 C28 122.0(3)
N5 C36 C35 118.7(3)
N1 Cu1 O3 84.81(9)
N1 Cu1 O6 166.02(9)
N2 Cu1 N1 82.50(10)
N2 Cu1 O3 166.66(10)
N2 Cu1 O6 83.72(9)
O3 Cu1 O6 108.74(8)
N3 Cu2 Br1 105.30(6)
N4 Cu2 Br1 96.01(7)
N4 Cu2 N3 80.61(10)
N4 Cu2 O5 87.00(9)
O4 Cu2 Br1 93.11(6)
O4 Cu2 N3 101.40(9)
O4 Cu2 N4 169.79(9)
O4 Cu2 O5 82.81(8)
O5 Cu2 Br1 150.25(6)
O5 Cu2 N3 104.39(9)
N5 Cu3 Br2 94.80(7)
N5 Cu3 N6 79.30(10)
N5 Cu3 O1 89.65(9)
N6 Cu3 Br2 101.45(7)
O1 Cu3 Br2 159.93(7)
O1 Cu3 N6 98.61(9)
O2 Cu3 Br2 91.62(6)
O2 Cu3 N5 173.39(9)
O2 Cu3 N6 100.97(9)
O2 Cu3 O1 83.78(8)
C2 N1 C5 130.8(2)
C2 N1 Cu1 113.58(19)
C5 N1 Cu1 115.01(18)
C3 N2 C10 129.7(2)
C3 N2 Cu1 114.60(19)
C10 N2 Cu1 115.08(18)
C11 N3 C22 118.3(3)
C11 N3 Cu2 133.7(2)
C22 N3 Cu2 108.03(19)
C20 N4 C21 120.5(3)
C20 N4 Cu2 124.0(2)
C21 N4 Cu2 115.40(19)
C25 N5 C36 120.2(2)
C25 N5 Cu3 123.6(2)
C36 N5 Cu3 116.26(19)
C34 N6 C35 118.6(3)
C34 N6 Cu3 133.0(2)
C35 N6 Cu3 108.4(2)
C2 O1 Cu3 109.81(18)
C1 O2 Cu3 112.30(17)
C1 O3 Cu1 108.85(18)
C3 O4 Cu2 111.10(17)
C4 O5 Cu2 110.12(18)
C4 O6 Cu1 109.76(17)

loop_
_geom_bond_atom_site_label_1
_geom_bond_atom_site_label_2
_geom_bond_distance
C1 C2 1.536(4)
C1 O2 1.268(4)
C1 O3 1.252(4)
C2 N1 1.297(4)
C2 O1 1.270(4)
C3 C4 1.535(4)
C3 N2 1.298(4)
C3 O4 1.269(3)
C4 O5 1.249(3)
C4 O6 1.257(3)
C5 C6 1.391(4)
C5 C10 1.418(4)
C5 N1 1.408(4)
C6 C7 1.390(4)
C7 C8 1.386(4)
C8 C9 1.384(4)
C9 C10 1.394(4)
C10 N2 1.412(4)
C11 C12 1.422(5)
C11 C23 1.492(4)
C11 N3 1.329(4)
C12 C13 1.372(5)
C13 C14 1.405(5)
C14 C15 1.429(5)
C14 C22 1.392(5)
C15 C16 1.344(5)
C16 C17 1.420(5)
C17 C18 1.409(5)
C17 C21 1.417(4)
C18 C19 1.360(5)
C19 C20 1.409(4)
C20 C24 1.488(5)
C20 N4 1.335(4)
C21 C22 1.445(4)
C21 N4 1.357(4)
C22 N3 1.372(4)
C25 C26 1.411(4)
C25 C37 1.491(4)
C25 N5 1.331(4)
C26 C27 1.361(5)
C27 C28 1.407(5)
C28 C29 1.437(5)
C28 C36 1.406(4)
C29 C30 1.342(5)
C30 C31 1.436(5)
C31 C32 1.410(5)
C31 C35 1.400(5)
C32 C33 1.364(6)
C33 C34 1.407(5)
C34 C38 1.502(5)
C34 N6 1.330(4)
C35 C36 1.443(4)
C35 N6 1.367(4)
C36 N5 1.358(4)
Br1 Cu2 2.4209(5)
Br2 Cu3 2.4124(5)
Cu1 N1 1.935(2)
Cu1 N2 1.931(2)
Cu1 O3 1.990(2)
Cu1 O6 2.012(2)
Cu2 N3 2.223(3)
Cu2 N4 1.977(2)
Cu2 O4 1.9557(19)
Cu2 O5 2.051(2)
Cu3 N5 2.000(2)
Cu3 N6 2.255(3)
Cu3 O1 2.015(2)
Cu3 O2 1.965(2)

loop_
_smtbx_masks_void_nr
_smtbx_masks_void_average_x
_smtbx_masks_void_average_y
_smtbx_masks_void_average_z
_smtbx_masks_void_volume
_smtbx_masks_void_count_electrons
_smtbx_masks_void_content
1 -0.209 0.500 0.709 607.0 137.2
;

DMF
DMSO
;
